data_1514479
loop_
_publ_author_name
'King, Amanda E.'
'Surendranath, Yogesh'
'Piro, Nicholas A.'
'Bigi, Julian P.'
'Long, Jeffrey R.'
'Chang, Christopher J.'

_publ_section_title
;
 A mechanistic study of proton reduction catalyzed by a pentapyridine
 cobalt complex: evidence for involvement of an anation-based pathway
;
_journal_issue 4
_journal_name_full 'Chemical Science'
_journal_page_first 1578
_journal_paper_doi 10.1039/c3sc22239j
_journal_volume 4
_journal_year 2013
_chemical_formula_sum 'C144 H130 B4 Co4 F40 N30 O24 S8'
_chemical_formula_weight 3960.22
_chemical_name_common AEK1145Co
_chemical_name_systematic
;
?
;
_space_group_IT_number 9
_symmetry_cell_setting monoclinic
_symmetry_space_group_name_Hall 'C -2yc'
_symmetry_space_group_name_H-M 'C 1 c 1'
_atom_sites_solution_hydrogens geom
_atom_sites_solution_primary direct
_atom_sites_solution_secondary difmap
_audit_creation_method SHELXL-97
_cell_angle_alpha 90.00
_cell_angle_beta 97.47
_cell_angle_gamma 90.00
_cell_formula_units_Z 2
_cell_length_a 17.791
_cell_length_b 16.341
_cell_length_c 27.415
_cell_measurement_reflns_used 9696
_cell_measurement_temperature 373(2)
_cell_measurement_theta_max 25.31
_cell_measurement_theta_min 2.36
_cell_volume 7902.521
_computing_cell_refinement 'Bruker SAINT'
_computing_data_collection 'Bruker APEX2'
_computing_data_reduction 'Bruker SAINT'
_computing_molecular_graphics ORTEP-32
_computing_publication_material WinGX
_computing_structure_refinement SHELXL-97
_computing_structure_solution SIR-2004
_diffrn_ambient_temperature 373(2)
_diffrn_detector_area_resol_mean 8.366
_diffrn_measured_fraction_theta_full 0.997
_diffrn_measured_fraction_theta_max 0.996
_diffrn_measurement_device_type 'Bruker APEX-II CCD'
_diffrn_measurement_method 'phi and omega scans'
_diffrn_radiation_monochromator graphite
_diffrn_radiation_source 'fine-focus sealed tube'
_diffrn_radiation_type MoK\a
_diffrn_radiation_wavelength 0.71073
_diffrn_reflns_av_R_equivalents 0.0370
_diffrn_reflns_av_sigmaI/netI 0.0438
_diffrn_reflns_limit_h_max 21
_diffrn_reflns_limit_h_min -21
_diffrn_reflns_limit_k_max 19
_diffrn_reflns_limit_k_min -19
_diffrn_reflns_limit_l_max 32
_diffrn_reflns_limit_l_min -33
_diffrn_reflns_number 55077
_diffrn_reflns_theta_full 25.00
_diffrn_reflns_theta_max 25.37
_diffrn_reflns_theta_min 1.50
_exptl_absorpt_coefficient_mu 0.645
_exptl_absorpt_correction_T_max 0.9266
_exptl_absorpt_correction_T_min 0.8818
_exptl_absorpt_correction_type multi-scan
_exptl_absorpt_process_details SADABS
_exptl_crystal_colour orange
_exptl_crystal_density_diffrn 1.664
_exptl_crystal_density_method 'not measured'
_exptl_crystal_description Prisms
_exptl_crystal_F_000 4024
_exptl_crystal_size_max 0.20
_exptl_crystal_size_mid 0.16
_exptl_crystal_size_min 0.12
_refine_diff_density_max 1.371
_refine_diff_density_min -1.010
_refine_diff_density_rms 0.115
_refine_ls_abs_structure_details 'Flack H D (1983), Acta Cryst. A39, 876-881'
_refine_ls_abs_structure_Flack 0.007(16)
_refine_ls_extinction_method none
_refine_ls_goodness_of_fit_ref 1.047
_refine_ls_hydrogen_treatment mixed
_refine_ls_matrix_type full
_refine_ls_number_parameters 1175
_refine_ls_number_reflns 13504
_refine_ls_number_restraints 13
_refine_ls_restrained_S_all 1.061
_refine_ls_R_factor_all 0.0761
_refine_ls_R_factor_gt 0.0692
_refine_ls_shift/su_max 0.038
_refine_ls_shift/su_mean 0.001
_refine_ls_structure_factor_coef Fsqd
_refine_ls_weighting_details 'calc w=1/[\s^2^(Fo^2^)+(0.1420P)^2^+18.4489P] where P=(Fo^2^+2Fc^2^)/3'
_refine_ls_weighting_scheme calc
_refine_ls_wR_factor_gt 0.1880
_refine_ls_wR_factor_ref 0.1975
_reflns_number_gt 12161
_reflns_number_total 13504
_reflns_threshold_expression >2sigma(I)
_cod_data_source_file c3sc22239j.txt
_cod_data_source_block shelxl
_cod_depositor_comments
;
The following automatic conversions were performed:

'_symmetry_cell_setting' value 'Monoclinic' changed to 'monoclinic'
according to
/usr/data/users/saulius/automatic-downloads/retrospective/RSC/lib/dictionaries/cif_core.dic
dictionary named 'cif_core.dic' version 2.4.2 from 2011-04-26.

Automatic conversion script
Id: cif_fix_values 2281 2013-09-26 08:29:07Z andrius 
;
_cod_original_cell_volume 7902.4
_cod_original_sg_symbol_H-M Cc
_cod_database_code 1514479

loop_
_symmetry_equiv_pos_as_xyz
'x, y, z'
'x, -y, z+1/2'
'x+1/2, y+1/2, z'
'x+1/2, -y+1/2, z+1/2'

loop_
_atom_site_label
_atom_site_type_symbol
_atom_site_fract_x
_atom_site_fract_y
_atom_site_fract_z
_atom_site_U_iso_or_equiv
_atom_site_adp_type
_atom_site_occupancy
_atom_site_symmetry_multiplicity
_atom_site_calc_flag
_atom_site_refinement_flags
_atom_site_disorder_assembly
_atom_site_disorder_group
C1 C 0.0594(3) 0.8283(4) 0.9212(2) 0.0279(13) Uani 1 1 d . . .
C2 C 0.0670(4) 0.7497(4) 0.9061(3) 0.0404(16) Uani 1 1 d . . .
H2 H 0.0553 0.7068 0.9261 0.049 Uiso 1 1 calc R . .
C3 C 0.0916(4) 0.7332(4) 0.8615(3) 0.0392(16) Uani 1 1 d . . .
H3 H 0.0980 0.6795 0.8516 0.047 Uiso 1 1 calc R . .
C4 C 0.1065(4) 0.7970(4) 0.8322(3) 0.0330(14) Uani 1 1 d . . .
H4 H 0.1231 0.7872 0.8019 0.040 Uiso 1 1 calc R . .
C5 C 0.0967(4) 0.8768(4) 0.8476(2) 0.0288(13) Uani 1 1 d . . .
C6 C 0.1098(4) 0.9494(4) 0.8152(3) 0.0343(15) Uani 1 1 d . . .
C7 C 0.1284(6) 0.9195(5) 0.7659(3) 0.047(2) Uani 1 1 d . . .
H7A H 0.1792 0.8985 0.7696 0.071 Uiso 1 1 calc R . .
H7B H 0.1241 0.9641 0.7429 0.071 Uiso 1 1 calc R . .
H7C H 0.0936 0.8770 0.7539 0.071 Uiso 1 1 calc R . .
C8 C -0.0388(4) 1.0924(4) 0.8433(3) 0.0349(15) Uani 1 1 d . . .
H8 H -0.0492 1.1214 0.8709 0.042 Uiso 1 1 calc R . .
C9 C -0.0824(5) 1.1087(4) 0.7995(3) 0.0447(18) Uani 1 1 d . . .
H9 H -0.1211 1.1474 0.7974 0.054 Uiso 1 1 calc R . .
C10 C -0.0670(6) 1.0659(5) 0.7589(3) 0.052(2) Uani 1 1 d . . .
H10 H -0.0981 1.0707 0.7291 0.062 Uiso 1 1 calc R . .
C11 C -0.0037(6) 1.0154(4) 0.7635(3) 0.049(2) Uani 1 1 d . . .
H11 H 0.0107 0.9901 0.7358 0.059 Uiso 1 1 calc R . .
C12 C 0.0376(4) 1.0027(4) 0.8087(3) 0.0320(14) Uani 1 1 d . . .
C13 C 0.2175(4) 1.0810(5) 0.9097(3) 0.0394(16) Uani 1 1 d . . .
H13 H 0.2085 1.1068 0.9386 0.047 Uiso 1 1 calc R . .
C14 C 0.2847(5) 1.0951(6) 0.8930(4) 0.062(3) Uani 1 1 d . . .
H14 H 0.3217 1.1270 0.9110 0.075 Uiso 1 1 calc R . .
C15 C 0.2969(6) 1.0609(8) 0.8484(4) 0.084(4) Uani 1 1 d . . .
H15 H 0.3426 1.0690 0.8361 0.101 Uiso 1 1 calc R . .
C16 C 0.2402(6) 1.0146(5) 0.8224(4) 0.059(3) Uani 1 1 d . . .
H16 H 0.2465 0.9935 0.7917 0.071 Uiso 1 1 calc R . .
C17 C 0.1743(5) 0.9997(5) 0.8424(3) 0.0413(17) Uani 1 1 d . . .
C18 C 0.1672(4) 1.0195(5) 1.0085(3) 0.0369(15) Uani 1 1 d . . .
H25 H 0.1780 1.0708 0.9963 0.044 Uiso 1 1 calc R . .
C19 C 0.2031(5) 0.9968(6) 1.0538(3) 0.052(2) Uani 1 1 d . . .
H26 H 0.2378 1.0315 1.0717 0.063 Uiso 1 1 calc R . .
C20 C 0.1866(5) 0.9217(6) 1.0719(3) 0.056(2) Uani 1 1 d . . .
H27 H 0.2111 0.9041 1.1021 0.067 Uiso 1 1 calc R . .
C21 C 0.1344(5) 0.8733(5) 1.0457(3) 0.0484(19) Uani 1 1 d . . .
H28 H 0.1224 0.8226 1.0581 0.058 Uiso 1 1 calc R . .
C22 C 0.0988(4) 0.8995(4) 1.0004(2) 0.0298(13) Uani 1 1 d . . .
C23 C 0.0359(4) 0.8502(4) 0.9708(2) 0.0301(13) Uani 1 1 d . . .
C24 C 0.0190(5) 0.7719(5) 0.9979(3) 0.0430(17) Uani 1 1 d . . .
H19A H 0.0643 0.7396 1.0041 0.064 Uiso 1 1 calc R . .
H19B H -0.0194 0.7411 0.9780 0.064 Uiso 1 1 calc R . .
H19C H 0.0016 0.7858 1.0285 0.064 Uiso 1 1 calc R . .
C25 C -0.0855(4) 1.0329(4) 0.9406(3) 0.0348(14) Uani 1 1 d . . .
H20 H -0.0790 1.0857 0.9292 0.042 Uiso 1 1 calc R . .
C26 C -0.1537(4) 1.0129(4) 0.9553(3) 0.0353(15) Uani 1 1 d . . .
H21 H -0.1931 1.0507 0.9527 0.042 Uiso 1 1 calc R . .
C27 C -0.1634(4) 0.9351(5) 0.9741(3) 0.0454(18) Uani 1 1 d . . .
H22 H -0.2095 0.9193 0.9837 0.054 Uiso 1 1 calc R . .
C28 C -0.1029(4) 0.8824(5) 0.9779(3) 0.0419(17) Uani 1 1 d . . .
H23 H -0.1076 0.8305 0.9911 0.050 Uiso 1 1 calc R . .
C29 C -0.0346(4) 0.9053(4) 0.9624(2) 0.0328(14) Uani 1 1 d . . .
C30 C 0.0515(4) 1.1790(5) 0.9519(3) 0.048(2) Uani 1 1 d . . .
C31 C 0.0346(5) 1.2596(7) 0.9709(6) 0.088(4) Uani 1 1 d . . .
H45A H 0.0326 1.2559 1.0057 0.132 Uiso 1 1 calc R . .
H45B H -0.0134 1.2783 0.9547 0.132 Uiso 1 1 calc R . .
H45C H 0.0735 1.2975 0.9649 0.132 Uiso 1 1 calc R . .
C32 C -0.0367(3) 0.6334(4) 1.1283(2) 0.0247(12) Uani 1 1 d . . .
C33 C -0.0795(3) 0.6433(4) 1.0838(2) 0.0271(13) Uani 1 1 d . . .
H303 H -0.1075 0.6909 1.0771 0.032 Uiso 1 1 calc R . .
C34 C -0.0814(3) 0.5819(4) 1.0480(2) 0.0270(12) Uani 1 1 d . . .
H302 H -0.1092 0.5886 1.0171 0.032 Uiso 1 1 calc R . .
C35 C -0.0404(4) 0.5109(4) 1.0600(3) 0.0299(13) Uani 1 1 d . . .
H301 H -0.0414 0.4682 1.0375 0.036 Uiso 1 1 calc R . .
C36 C 0.0018(3) 0.5043(3) 1.1060(2) 0.0232(12) Uani 1 1 d . . .
C37 C -0.0185(4) 0.5891(4) 1.2851(2) 0.0291(13) Uani 1 1 d . . .
H402 H 0.0164 0.5539 1.3025 0.035 Uiso 1 1 calc R . .
C38 C -0.0761(4) 0.6210(4) 1.3093(2) 0.0297(13) Uani 1 1 d . . .
H403 H -0.0799 0.6075 1.3418 0.036 Uiso 1 1 calc R . .
C39 C -0.1274(4) 0.6733(4) 1.2834(3) 0.0342(14) Uani 1 1 d . . .
H404 H -0.1694 0.6922 1.2970 0.041 Uiso 1 1 calc R . .
C40 C -0.1152(3) 0.6967(3) 1.2374(2) 0.0270(13) Uani 1 1 d . . .
H405 H -0.1476 0.7347 1.2204 0.032 Uiso 1 1 calc R . .
C41 C -0.0559(3) 0.6653(4) 1.2153(2) 0.0247(12) Uani 1 1 d . . .
C42 C -0.0323(3) 0.6996(4) 1.1676(2) 0.0260(12) Uani 1 1 d . . .
C43 C -0.0843(4) 0.7719(4) 1.1492(2) 0.0291(13) Uani 1 1 d . . .
H40A H -0.1360 0.7536 1.1435 0.044 Uiso 1 1 calc R . .
H40B H -0.0696 0.7926 1.1190 0.044 Uiso 1 1 calc R . .
H40C H -0.0796 0.8145 1.1735 0.044 Uiso 1 1 calc R . .
C44 C 0.1692(4) 0.6948(4) 1.2200(3) 0.0338(14) Uani 1 1 d . . .
H31 H 0.2025 0.6572 1.2366 0.041 Uiso 1 1 calc R . .
C45 C 0.1929(4) 0.7780(5) 1.2157(3) 0.0405(16) Uani 1 1 d . . .
H32 H 0.2408 0.7945 1.2299 0.049 Uiso 1 1 calc R . .
C46 C 0.1448(4) 0.8326(4) 1.1908(3) 0.0402(16) Uani 1 1 d . . .
H33 H 0.1612 0.8854 1.1850 0.048 Uiso 1 1 calc R . .
C47 C 0.0711(4) 0.8091(4) 1.1739(2) 0.0347(15) Uani 1 1 d . . .
H34 H 0.0364 0.8470 1.1590 0.042 Uiso 1 1 calc R . .
C48 C 0.0493(3) 0.7264(4) 1.1798(2) 0.0245(12) Uani 1 1 d . . .
C49 C 0.2210(3) 0.5288(4) 1.1816(2) 0.0278(13) Uani 1 1 d . . .
H38 H 0.2334 0.5634 1.2084 0.033 Uiso 1 1 calc R . .
C50 C 0.2787(4) 0.4999(4) 1.1558(3) 0.0335(15) Uani 1 1 d . . .
H39 H 0.3285 0.5167 1.1648 0.040 Uiso 1 1 calc R . .
C51 C 0.2615(4) 0.4477(4) 1.1177(3) 0.0344(15) Uani 1 1 d . . .
H40 H 0.2990 0.4294 1.0997 0.041 Uiso 1 1 calc R . .
C52 C 0.1872(4) 0.4217(4) 1.1059(2) 0.0328(14) Uani 1 1 d . . .
H41 H 0.1751 0.3834 1.0810 0.039 Uiso 1 1 calc R . .
C53 C 0.1308(4) 0.4528(4) 1.1313(2) 0.0258(12) Uani 1 1 d . . .
C54 C 0.0483(3) 0.4282(4) 1.1206(2) 0.0240(12) Uani 1 1 d . . .
C55 C 0.0376(4) 0.3648(4) 1.0785(2) 0.0277(13) Uani 1 1 d . . .
H37A H 0.0635 0.3151 1.0890 0.041 Uiso 1 1 calc R . .
H37B H 0.0581 0.3862 1.0504 0.041 Uiso 1 1 calc R . .
H37C H -0.0154 0.3538 1.0698 0.041 Uiso 1 1 calc R . .
C56 C 0.0084(3) 0.4103(4) 1.2491(2) 0.0275(13) Uani 1 1 d . . .
H42 H 0.0138 0.4431 1.2771 0.033 Uiso 1 1 calc R . .
C57 C -0.0189(4) 0.3332(4) 1.2528(2) 0.0305(13) Uani 1 1 d . . .
H43 H -0.0316 0.3142 1.2827 0.037 Uiso 1 1 calc R . .
C58 C -0.0275(4) 0.2831(4) 1.2116(2) 0.0336(14) Uani 1 1 d . . .
H44 H -0.0472 0.2305 1.2127 0.040 Uiso 1 1 calc R . .
C59 C -0.0058(4) 0.3144(4) 1.1689(2) 0.0307(13) Uani 1 1 d . . .
H45 H -0.0105 0.2822 1.1407 0.037 Uiso 1 1 calc R . .
C60 C 0.0226(3) 0.3918(4) 1.1673(2) 0.0243(12) Uani 1 1 d . . .
C61 C 0.1714(3) 0.5052(4) 1.2947(3) 0.0276(13) Uani 1 1 d . . .
C62 C 0.2215(4) 0.4674(5) 1.3343(3) 0.0374(15) Uani 1 1 d . . .
H62A H 0.2419 0.4178 1.3226 0.056 Uiso 1 1 calc R . .
H62B H 0.1936 0.4551 1.3611 0.056 Uiso 1 1 calc R . .
H62C H 0.2621 0.5043 1.3454 0.056 Uiso 1 1 calc R . .
C64 C 0.1128(4) 0.5229(5) 0.9595(3) 0.0453(18) Uani 1 1 d . . .
C65 C 0.481(2) 0.5860(14) 1.0725(5) 0.218(18) Uani 1 1 d . . .
C67 C 0.2157(9) 0.6898(8) 1.0990(6) 0.091(4) Uani 1 1 d . . .
C68 C 0.2991(8) 0.7186(9) 1.1119(6) 0.104(5) Uani 1 1 d . . .
H68A H 0.2999 0.7759 1.1198 0.156 Uiso 1 1 calc R . .
H68B H 0.3261 0.7096 1.0842 0.156 Uiso 1 1 calc R . .
H68C H 0.3229 0.6883 1.1397 0.156 Uiso 1 1 calc R . .
C69 C 0.1189(8) 0.7402(7) 1.3401(4) 0.099(5) Uani 1 1 d D . .
C70 C 0.0884(7) 0.7980(8) 1.3071(4) 0.082(3) Uani 1 1 d D . .
H60A H 0.0978 0.7829 1.2746 0.123 Uiso 1 1 calc R . .
H60B H 0.1112 0.8502 1.3156 0.123 Uiso 1 1 calc R . .
H60C H 0.0347 0.8014 1.3081 0.123 Uiso 1 1 calc R . .
C71 C 0.1929(5) 0.2613(6) 1.2011(3) 0.0495(19) Uani 1 1 d . . .
C72 C 0.1860(5) 0.1985(6) 1.1643(3) 0.058(2) Uani 1 1 d . . .
H10A H 0.2126 0.1504 1.1772 0.087 Uiso 1 1 calc R . .
H10B H 0.2073 0.2173 1.1359 0.087 Uiso 1 1 calc R . .
H10C H 0.1334 0.1855 1.1551 0.087 Uiso 1 1 calc R . .
B1 B -0.2581(4) 0.7475(5) 1.0212(3) 0.0367(17) Uani 1 1 d . . .
B2 B -0.1849(4) 0.4793(5) 1.1894(3) 0.0360(18) Uani 1 1 d . . .
N1 N 0.0749(3) 0.8934(3) 0.89135(19) 0.0245(10) Uani 1 1 d . . .
N2 N 0.0174(3) 1.0382(3) 0.8494(2) 0.0298(11) Uani 1 1 d . . .
N3 N 0.1624(3) 1.0314(3) 0.8868(2) 0.0309(12) Uani 1 1 d . . .
N4 N 0.1177(3) 0.9718(4) 0.9810(2) 0.0298(12) Uani 1 1 d . . .
N5 N -0.0262(3) 0.9793(3) 0.9418(2) 0.0282(11) Uani 1 1 d . . .
N6 N 0.0619(3) 1.1156(3) 0.9376(2) 0.0310(12) Uani 1 1 d . . .
N7 N 0.0049(3) 0.5661(3) 1.13986(19) 0.0241(11) Uani 1 1 d . . .
N8 N -0.0104(3) 0.6060(3) 1.23887(19) 0.0260(10) Uani 1 1 d . . .
N9 N 0.0993(3) 0.6702(3) 1.20035(19) 0.0264(11) Uani 1 1 d . . .
N10 N 0.1483(3) 0.5075(3) 1.16864(19) 0.0238(10) Uani 1 1 d . . .
N11 N 0.0282(3) 0.4421(3) 1.20702(19) 0.0249(10) Uani 1 1 d . . .
N12 N 0.1321(3) 0.5333(3) 1.2632(2) 0.0263(11) Uani 1 1 d . . .
N13 N 0.1503(7) 0.6670(6) 1.0909(3) 0.074(3) Uani 1 1 d . . .
N14 N 0.1278(15) 0.6860(12) 1.3693(8) 0.196(9) Uiso 1 1 d D . .
N15 N 0.2017(4) 0.3121(5) 1.2302(3) 0.0547(18) Uani 1 1 d . . .
O1 O 0.4363(3) 0.6585(3) 1.2930(2) 0.0519(14) Uani 1 1 d . . .
O2 O 0.3132(3) 0.6087(3) 1.2752(2) 0.0514(14) Uani 1 1 d . . .
O3 O 0.3826(4) 0.5836(6) 1.3508(2) 0.085(3) Uani 1 1 d . . .
O4 O -0.0193(3) 0.5838(3) 0.9376(2) 0.0423(12) Uani 1 1 d . . .
O5 O 0.0478(4) 0.5326(4) 0.8720(2) 0.0514(14) Uani 1 1 d . . .
O6 O -0.0032(4) 0.4366(4) 0.9279(3) 0.0579(15) Uani 1 1 d . . .
O7 O 0.5686(4) 0.5266(5) 1.1450(3) 0.075(2) Uani 1 1 d . . .
O8 O 0.4503(4) 0.5990(4) 1.1611(2) 0.0550(15) Uani 1 1 d . . .
O9 O 0.4492(4) 0.4649(4) 1.1245(4) 0.091(3) Uani 1 1 d . . .
O10 O -0.1089(3) 0.7634(4) 1.4010(2) 0.0543(14) Uani 1 1 d . . .
O11 O -0.2351(6) 0.8084(9) 1.3967(7) 0.177(8) Uani 1 1 d . . .
O12 O -0.2224(6) 0.6926(14) 1.3703(4) 0.214(12) Uani 1 1 d . . .
F1 F -0.2089(2) 0.7886(3) 1.05547(17) 0.0455(10) Uani 1 1 d . . .
F2 F -0.2202(4) 0.6911(4) 0.9980(2) 0.085(2) Uani 1 1 d . . .
F3 F -0.2931(3) 0.8016(4) 0.9871(2) 0.081(2) Uani 1 1 d . . .
F4 F -0.3136(4) 0.7110(4) 1.0431(2) 0.0786(17) Uani 1 1 d . . .
F5 F -0.1538(3) 0.5301(4) 1.1592(2) 0.0698(16) Uani 1 1 d . . .
F6 F -0.1871(3) 0.3985(3) 1.1714(2) 0.0571(12) Uani 1 1 d . . .
F7 F -0.2601(2) 0.5030(3) 1.1914(2) 0.0475(11) Uani 1 1 d . . .
F8 F -0.1462(3) 0.4814(3) 1.23636(19) 0.0518(12) Uani 1 1 d . . .
F9 F 0.2796(7) 0.7031(7) 1.3635(5) 0.176(6) Uani 1 1 d D . .
F10 F 0.3224(6) 0.7804(6) 1.3091(3) 0.119(3) Uani 1 1 d D . .
F11 F 0.3919(6) 0.7500(6) 1.3739(4) 0.129(3) Uiso 1 1 d D . .
F12 F 0.1057(3) 0.5112(5) 1.0063(2) 0.084(2) Uani 1 1 d . . .
F13 F 0.1613(3) 0.4653(4) 0.9475(3) 0.0769(17) Uani 1 1 d . . .
F14 F 0.1493(3) 0.5941(3) 0.9566(2) 0.0567(12) Uani 1 1 d . . .
F15 F 0.5103(8) 0.6623(4) 1.0785(4) 0.146(4) Uani 1 1 d . . .
F16 F 0.5083(4) 0.5402(6) 1.0411(2) 0.094(2) Uani 1 1 d . . .
F17 F 0.4008(5) 0.5940(7) 1.0581(3) 0.129(4) Uani 1 1 d . . .
S1 S 0.37038(13) 0.63267(14) 1.31057(9) 0.0552(5) Uani 1 1 d . . .
S2 S 0.02453(10) 0.51816(10) 0.91960(7) 0.0356(4) Uani 1 1 d . . .
S3 S 0.48762(14) 0.54090(16) 1.13297(9) 0.0571(5) Uani 1 1 d . . .
S4 S -0.18763(12) 0.75169(13) 1.40507(8) 0.0497(5) Uani 1 1 d . A .
Co1 Co 0.06842(4) 1.00498(5) 0.91462(3) 0.02331(19) Uani 1 1 d . . .
Co2 Co 0.06688(4) 0.55489(5) 1.20315(3) 0.02117(18) Uani 1 1 d . . .
F18 F -0.1447(14) 0.6403(17) 1.4691(10) 0.162(14) Uani 0.664(14) 1 d PD A 1
F19 F -0.1571(7) 0.7600(10) 1.4949(4) 0.121(6) Uani 0.664(14) 1 d PD A 1
F20 F -0.2631(5) 0.6511(7) 1.4481(5) 0.093(5) Uani 0.664(14) 1 d PD A 1
C66 C -0.1919(8) 0.7020(12) 1.4597(8) 0.142(15) Uani 0.664(14) 1 d PD A 1
C66A C -0.2048(14) 0.6591(11) 1.4377(8) 0.052(9) Uani 0.336(14) 1 d PD A 2
F18A F -0.1784(10) 0.6042(7) 1.4044(7) 0.064(6) Uani 0.336(14) 1 d PD A 2
F19A F -0.1512(15) 0.6396(17) 1.4757(8) 0.047(6) Uani 0.336(14) 1 d PD A 2
F20A F -0.2526(9) 0.6915(10) 1.4748(5) 0.050(4) Uiso 0.336(14) 1 d PD A 2
C63 C 0.3385(5) 0.7213(5) 1.3353(5) 0.082(4) Uani 1 1 d D . .

loop_
_atom_site_aniso_label
_atom_site_aniso_U_11
_atom_site_aniso_U_22
_atom_site_aniso_U_33
_atom_site_aniso_U_23
_atom_site_aniso_U_13
_atom_site_aniso_U_12
C1 0.026(3) 0.022(3) 0.035(3) -0.001(2) -0.002(3) 0.001(2)
C2 0.043(4) 0.031(4) 0.044(4) 0.005(3) -0.005(3) 0.006(3)
C3 0.039(4) 0.027(3) 0.048(4) -0.007(3) -0.008(3) 0.011(3)
C4 0.028(3) 0.034(3) 0.036(3) -0.012(3) -0.002(3) 0.003(3)
C5 0.027(3) 0.031(3) 0.028(3) -0.004(3) 0.004(2) -0.001(3)
C6 0.045(4) 0.020(3) 0.040(4) -0.010(3) 0.013(3) -0.005(3)
C7 0.077(6) 0.031(4) 0.039(4) -0.013(3) 0.022(4) -0.014(4)
C8 0.038(4) 0.026(3) 0.041(4) 0.005(3) 0.005(3) -0.005(3)
C9 0.051(4) 0.022(3) 0.056(5) 0.012(3) -0.012(4) 0.002(3)
C10 0.072(6) 0.029(4) 0.048(5) 0.010(3) -0.013(4) -0.009(4)
C11 0.096(7) 0.028(4) 0.024(3) 0.001(3) 0.006(4) -0.012(4)
C12 0.042(4) 0.022(3) 0.032(4) -0.002(3) 0.007(3) -0.005(3)
C13 0.036(4) 0.044(4) 0.041(4) -0.011(3) 0.013(3) -0.013(3)
C14 0.049(5) 0.072(6) 0.073(6) -0.033(5) 0.032(4) -0.029(4)
C15 0.059(6) 0.108(9) 0.098(8) -0.065(7) 0.059(6) -0.047(6)
C16 0.069(6) 0.051(5) 0.067(6) -0.025(4) 0.045(5) -0.034(4)
C17 0.039(4) 0.050(4) 0.038(4) -0.010(3) 0.018(3) -0.006(3)
C18 0.030(3) 0.047(4) 0.034(4) -0.007(3) 0.003(3) -0.009(3)
C19 0.046(5) 0.068(6) 0.040(4) -0.005(4) -0.001(4) -0.012(4)
C20 0.061(5) 0.071(6) 0.031(4) 0.009(4) -0.012(4) -0.012(5)
C21 0.054(5) 0.055(5) 0.038(4) 0.015(4) 0.015(4) 0.002(4)
C22 0.032(3) 0.031(3) 0.027(3) 0.003(3) 0.006(3) 0.003(3)
C23 0.032(3) 0.026(3) 0.032(3) 0.006(3) 0.005(3) 0.004(3)
C24 0.050(4) 0.043(4) 0.036(4) 0.012(3) 0.003(3) -0.011(3)
C25 0.031(3) 0.031(3) 0.042(4) -0.005(3) 0.004(3) 0.002(3)
C26 0.029(3) 0.036(4) 0.042(4) -0.008(3) 0.009(3) 0.001(3)
C27 0.034(4) 0.053(5) 0.050(5) -0.001(4) 0.011(3) -0.011(3)
C28 0.035(4) 0.050(4) 0.042(4) 0.007(3) 0.011(3) -0.009(3)
C29 0.033(3) 0.040(4) 0.026(3) -0.004(3) 0.004(3) -0.002(3)
C30 0.024(3) 0.043(4) 0.075(6) -0.023(4) -0.002(3) 0.001(3)
C31 0.038(4) 0.065(6) 0.158(12) -0.074(7) -0.004(6) 0.009(4)
C32 0.026(3) 0.019(3) 0.030(3) 0.001(2) 0.007(2) -0.002(2)
C33 0.027(3) 0.019(3) 0.035(3) 0.003(2) 0.007(3) -0.001(2)
C34 0.026(3) 0.029(3) 0.025(3) -0.003(2) 0.001(2) 0.000(2)
C35 0.027(3) 0.033(3) 0.030(3) -0.004(3) 0.006(3) 0.000(3)
C36 0.019(3) 0.026(3) 0.026(3) 0.000(2) 0.007(2) -0.001(2)
C37 0.032(3) 0.022(3) 0.034(3) -0.003(2) 0.006(3) -0.001(2)
C38 0.034(3) 0.030(3) 0.028(3) -0.004(3) 0.013(3) -0.004(3)
C39 0.027(3) 0.033(3) 0.044(4) -0.009(3) 0.012(3) 0.000(3)
C40 0.024(3) 0.018(3) 0.039(3) -0.003(2) 0.003(3) 0.002(2)
C41 0.030(3) 0.022(3) 0.023(3) 0.004(2) 0.004(2) 0.002(2)
C42 0.028(3) 0.023(3) 0.028(3) 0.002(2) 0.006(2) 0.001(2)
C43 0.035(3) 0.018(3) 0.035(3) 0.002(2) 0.005(3) 0.003(2)
C44 0.024(3) 0.039(4) 0.038(4) -0.007(3) 0.003(3) -0.012(3)
C45 0.031(3) 0.050(4) 0.041(4) -0.005(3) 0.007(3) -0.016(3)
C46 0.051(4) 0.025(3) 0.046(4) -0.001(3) 0.011(3) -0.017(3)
C47 0.041(4) 0.032(3) 0.032(4) 0.002(3) 0.011(3) -0.006(3)
C48 0.025(3) 0.020(3) 0.029(3) 0.004(2) 0.005(2) -0.001(2)
C49 0.024(3) 0.033(3) 0.026(3) -0.001(3) 0.001(2) 0.003(3)
C50 0.021(3) 0.039(4) 0.041(4) 0.003(3) 0.007(3) 0.004(3)
C51 0.030(3) 0.041(4) 0.035(4) 0.003(3) 0.015(3) 0.011(3)
C52 0.039(3) 0.033(3) 0.028(3) 0.001(3) 0.012(3) 0.014(3)
C53 0.025(3) 0.023(3) 0.031(3) 0.002(2) 0.006(2) 0.004(2)
C54 0.023(3) 0.025(3) 0.025(3) 0.001(2) 0.004(2) 0.005(2)
C55 0.032(3) 0.026(3) 0.026(3) -0.007(2) 0.004(2) 0.004(2)
C56 0.029(3) 0.021(3) 0.033(3) 0.000(2) 0.004(3) -0.006(2)
C57 0.035(3) 0.026(3) 0.031(3) 0.004(3) 0.005(3) -0.002(3)
C58 0.034(3) 0.031(3) 0.034(3) 0.002(3) 0.001(3) -0.006(3)
C59 0.037(3) 0.017(3) 0.038(4) -0.008(3) 0.003(3) -0.002(2)
C60 0.023(3) 0.022(3) 0.028(3) -0.004(2) 0.004(2) 0.002(2)
C61 0.019(3) 0.034(3) 0.031(4) 0.001(3) 0.007(3) -0.001(2)
C62 0.031(3) 0.049(4) 0.031(4) 0.005(3) 0.000(3) 0.005(3)
C64 0.038(4) 0.047(4) 0.051(5) 0.022(4) 0.002(3) 0.006(3)
C65 0.45(5) 0.159(18) 0.034(6) -0.017(8) 0.002(13) 0.20(3)
C67 0.093(9) 0.067(7) 0.124(11) 0.030(7) 0.052(9) 0.023(7)
C68 0.088(9) 0.087(9) 0.142(13) 0.009(9) 0.030(9) -0.002(7)
C69 0.179(14) 0.077(7) 0.056(6) -0.020(6) 0.067(8) -0.066(9)
C70 0.075(7) 0.097(9) 0.080(7) -0.016(7) 0.032(6) 0.021(6)
C71 0.042(4) 0.054(5) 0.053(5) 0.013(4) 0.011(4) 0.010(4)
C72 0.046(4) 0.074(6) 0.052(5) 0.025(5) 0.000(4) 0.001(4)
B1 0.024(3) 0.039(4) 0.046(5) -0.011(3) 0.000(3) -0.006(3)
B2 0.021(3) 0.046(4) 0.042(5) -0.018(4) 0.011(3) -0.012(3)
N1 0.022(2) 0.024(2) 0.028(3) -0.008(2) 0.005(2) -0.0004(19)
N2 0.033(3) 0.023(2) 0.034(3) -0.005(2) 0.008(2) -0.008(2)
N3 0.028(3) 0.028(3) 0.038(3) -0.010(2) 0.008(2) -0.005(2)
N4 0.027(3) 0.036(3) 0.027(3) -0.003(2) 0.004(2) 0.003(2)
N5 0.026(3) 0.031(3) 0.028(3) -0.003(2) 0.006(2) -0.002(2)
N6 0.026(3) 0.028(3) 0.039(3) -0.003(2) 0.005(2) 0.001(2)
N7 0.019(2) 0.028(3) 0.027(3) 0.000(2) 0.008(2) -0.0052(19)
N8 0.024(2) 0.025(2) 0.030(3) -0.001(2) 0.006(2) 0.000(2)
N9 0.027(2) 0.028(3) 0.025(3) -0.001(2) 0.008(2) -0.002(2)
N10 0.022(2) 0.027(3) 0.023(3) -0.001(2) 0.003(2) 0.0008(19)
N11 0.027(3) 0.021(2) 0.027(3) 0.001(2) 0.003(2) 0.0052(19)
N12 0.026(3) 0.026(3) 0.028(3) -0.010(2) 0.005(2) -0.005(2)
N13 0.109(8) 0.073(6) 0.039(4) 0.013(4) 0.006(4) 0.030(6)
N15 0.063(5) 0.043(4) 0.056(4) 0.015(4) 0.001(4) 0.014(3)
O1 0.040(3) 0.037(3) 0.080(4) 0.005(3) 0.014(3) -0.009(2)
O2 0.045(3) 0.038(3) 0.063(4) -0.006(3) -0.022(3) -0.008(2)
O3 0.072(5) 0.141(7) 0.039(4) 0.032(4) -0.010(3) -0.030(5)
O4 0.033(2) 0.039(3) 0.055(3) 0.000(2) 0.007(2) 0.003(2)
O5 0.058(3) 0.055(3) 0.041(3) -0.012(3) 0.006(3) 0.004(3)
O6 0.055(3) 0.041(3) 0.077(4) 0.001(3) 0.006(3) -0.003(3)
O7 0.057(4) 0.102(5) 0.061(4) 0.011(4) -0.010(3) 0.010(4)
O8 0.066(4) 0.062(4) 0.039(3) -0.007(3) 0.014(3) 0.003(3)
O9 0.046(4) 0.046(4) 0.179(9) -0.020(5) 0.005(5) 0.001(3)
O10 0.050(3) 0.049(3) 0.066(4) 0.008(3) 0.013(3) -0.013(3)
O11 0.061(5) 0.151(11) 0.306(19) 0.137(13) -0.031(8) -0.011(6)
O12 0.064(6) 0.49(3) 0.091(7) -0.148(13) 0.023(5) -0.100(11)
F1 0.040(2) 0.036(2) 0.057(3) -0.0230(19) -0.0072(19) 0.0020(18)
F2 0.072(4) 0.099(5) 0.077(4) -0.057(4) -0.020(3) 0.034(3)
F3 0.048(3) 0.082(4) 0.104(5) 0.056(4) -0.027(3) -0.016(3)
F4 0.076(4) 0.086(4) 0.073(4) 0.018(3) 0.004(3) -0.036(3)
F5 0.076(4) 0.084(4) 0.053(3) -0.005(3) 0.025(3) -0.046(3)
F6 0.056(3) 0.044(3) 0.069(3) -0.017(2) -0.004(2) 0.008(2)
F7 0.030(2) 0.047(2) 0.068(3) 0.000(2) 0.015(2) 0.0036(17)
F8 0.039(2) 0.059(3) 0.053(3) -0.015(2) -0.006(2) -0.003(2)
F9 0.156(10) 0.138(9) 0.260(15) 0.036(9) 0.122(11) 0.068(8)
F10 0.142(8) 0.114(7) 0.092(5) -0.011(5) -0.019(5) 0.022(6)
F12 0.053(3) 0.151(6) 0.046(3) 0.038(3) 0.000(2) -0.010(4)
F13 0.053(3) 0.064(3) 0.112(5) 0.001(3) 0.002(3) 0.032(3)
F14 0.046(3) 0.052(3) 0.069(3) 0.014(2) -0.007(2) -0.010(2)
F15 0.273(14) 0.044(4) 0.128(7) 0.002(4) 0.055(8) -0.058(6)
F16 0.087(4) 0.140(6) 0.059(4) -0.038(4) 0.024(3) 0.006(4)
F17 0.114(6) 0.178(9) 0.082(5) -0.041(5) -0.036(5) 0.086(6)
S1 0.0482(11) 0.0571(12) 0.0581(13) 0.0010(10) -0.0012(9) -0.0081(10)
S2 0.0365(9) 0.0281(8) 0.0420(10) -0.0013(7) 0.0047(7) -0.0001(7)
S3 0.0527(12) 0.0666(14) 0.0524(12) 0.0018(10) 0.0083(10) 0.0083(11)
S4 0.0461(10) 0.0439(10) 0.0625(13) 0.0228(9) 0.0198(9) 0.0100(8)
Co1 0.0253(4) 0.0214(4) 0.0238(4) -0.0041(3) 0.0056(3) -0.0015(3)
Co2 0.0202(3) 0.0214(4) 0.0222(4) -0.0021(3) 0.0036(3) 0.0001(3)
F18 0.079(13) 0.18(2) 0.22(2) 0.173(19) 0.003(13) 0.009(12)
F19 0.096(9) 0.203(16) 0.062(7) -0.052(8) 0.002(6) -0.022(9)
F20 0.039(5) 0.084(7) 0.162(12) 0.059(8) 0.036(6) -0.006(4)
C66 0.029(8) 0.21(3) 0.18(3) 0.15(3) 0.008(13) -0.025(14)
C66A 0.09(3) 0.006(9) 0.067(18) 0.005(9) 0.026(16) -0.007(11)
F18A 0.086(12) 0.009(6) 0.103(14) 0.000(6) 0.037(10) 0.007(6)
F19A 0.034(10) 0.067(14) 0.040(9) 0.031(9) 0.000(7) -0.003(9)
C63 0.044(5) 0.027(4) 0.169(12) -0.005(6) -0.009(6) 0.021(4)

loop_
_atom_type_symbol
_atom_type_description
_atom_type_scat_dispersion_real
_atom_type_scat_dispersion_imag
_atom_type_scat_source
C C 0.0033 0.0016 'International Tables Vol C Tables 4.2.6.8 and 6.1.1.4'
H H 0.0000 0.0000 'International Tables Vol C Tables 4.2.6.8 and 6.1.1.4'
B B 0.0013 0.0007 'International Tables Vol C Tables 4.2.6.8 and 6.1.1.4'
N N 0.0061 0.0033 'International Tables Vol C Tables 4.2.6.8 and 6.1.1.4'
O O 0.0106 0.0060 'International Tables Vol C Tables 4.2.6.8 and 6.1.1.4'
F F 0.0171 0.0103 'International Tables Vol C Tables 4.2.6.8 and 6.1.1.4'
S S 0.1246 0.1234 'International Tables Vol C Tables 4.2.6.8 and 6.1.1.4'
Co Co 0.3494 0.9721 'International Tables Vol C Tables 4.2.6.8 and 6.1.1.4'

loop_
_geom_angle_atom_site_label_1
_geom_angle_atom_site_label_2
_geom_angle_atom_site_label_3
_geom_angle
C2 C1 N1 120.6(6)
C2 C1 C23 122.9(6)
N1 C1 C23 116.5(5)
C1 C2 C3 120.6(7)
C1 C2 H2 119.7
C3 C2 H2 119.7
C4 C3 C2 118.8(6)
C4 C3 H3 120.6
C2 C3 H3 120.6
C3 C4 C5 119.8(6)
C3 C4 H4 120.1
C5 C4 H4 120.1
N1 C5 C4 121.9(6)
N1 C5 C6 116.8(5)
C4 C5 C6 121.3(6)
C7 C6 C5 109.8(5)
C7 C6 C17 111.9(6)
C5 C6 C17 107.3(6)
C7 C6 C12 110.8(7)
C5 C6 C12 108.5(5)
C17 C6 C12 108.3(5)
C6 C7 H7A 109.5
C6 C7 H7B 109.5
H7A C7 H7B 109.5
C6 C7 H7C 109.5
H7A C7 H7C 109.5
H7B C7 H7C 109.5
N2 C8 C9 124.8(7)
N2 C8 H8 117.6
C9 C8 H8 117.6
C8 C9 C10 117.6(7)
C8 C9 H9 121.2
C10 C9 H9 121.2
C9 C10 C11 118.3(7)
C9 C10 H10 120.8
C11 C10 H10 120.8
C12 C11 C10 120.3(7)
C12 C11 H11 119.8
C10 C11 H11 119.8
N2 C12 C11 120.8(7)
N2 C12 C6 117.2(6)
C11 C12 C6 122.0(7)
C14 C13 N3 124.0(7)
C14 C13 H13 118.0
N3 C13 H13 118.0
C13 C14 C15 118.4(8)
C13 C14 H14 120.8
C15 C14 H14 120.8
C16 C15 C14 119.2(8)
C16 C15 H15 120.4
C14 C15 H15 120.4
C15 C16 C17 119.6(8)
C15 C16 H16 120.2
C17 C16 H16 120.2
N3 C17 C16 121.8(7)
N3 C17 C6 116.5(6)
C16 C17 C6 121.7(7)
N4 C18 C19 123.3(7)
N4 C18 H25 118.4
C19 C18 H25 118.4
C20 C19 C18 118.3(8)
C20 C19 H26 120.9
C18 C19 H26 120.9
C21 C20 C19 119.8(8)
C21 C20 H27 120.1
C19 C20 H27 120.1
C20 C21 C22 119.8(8)
C20 C21 H28 120.1
C22 C21 H28 120.1
N4 C22 C21 120.8(7)
N4 C22 C23 117.0(6)
C21 C22 C23 122.1(6)
C1 C23 C22 109.5(5)
C1 C23 C24 109.4(6)
C22 C23 C24 111.2(6)
C1 C23 C29 108.5(5)
C22 C23 C29 107.4(5)
C24 C23 C29 110.8(6)
C23 C24 H19A 109.5
C23 C24 H19B 109.5
H19A C24 H19B 109.5
C23 C24 H19C 109.5
H19A C24 H19C 109.5
H19B C24 H19C 109.5
N5 C25 C26 123.4(7)
N5 C25 H20 118.3
C26 C25 H20 118.3
C25 C26 C27 119.1(7)
C25 C26 H21 120.5
C27 C26 H21 120.5
C28 C27 C26 117.9(7)
C28 C27 H22 121.0
C26 C27 H22 121.0
C27 C28 C29 121.0(7)
C27 C28 H23 119.5
C29 C28 H23 119.5
N5 C29 C28 121.1(7)
N5 C29 C23 117.1(6)
C28 C29 C23 121.7(6)
N6 C30 C31 177.4(9)
C30 C31 H45A 109.5
C30 C31 H45B 109.5
H45A C31 H45B 109.5
C30 C31 H45C 109.5
H45A C31 H45C 109.5
H45B C31 H45C 109.5
N7 C32 C33 122.4(6)
N7 C32 C42 116.0(5)
C33 C32 C42 121.5(5)
C32 C33 C34 120.2(6)
C32 C33 H303 119.9
C34 C33 H303 119.9
C35 C34 C33 118.0(6)
C35 C34 H302 121.0
C33 C34 H302 121.0
C36 C35 C34 119.1(6)
C36 C35 H301 120.4
C34 C35 H301 120.4
N7 C36 C35 122.0(5)
N7 C36 C54 116.9(5)
C35 C36 C54 121.1(5)
N8 C37 C38 123.8(6)
N8 C37 H402 118.1
C38 C37 H402 118.1
C39 C38 C37 117.8(6)
C39 C38 H403 121.1
C37 C38 H403 121.1
C40 C39 C38 118.5(6)
C40 C39 H404 120.8
C38 C39 H404 120.8
C39 C40 C41 121.6(6)
C39 C40 H405 119.2
C41 C40 H405 119.2
N8 C41 C40 119.7(5)
N8 C41 C42 116.8(5)
C40 C41 C42 123.2(5)
C48 C42 C32 108.8(5)
C48 C42 C41 106.2(5)
C32 C42 C41 110.6(5)
C48 C42 C43 111.5(5)
C32 C42 C43 109.8(5)
C41 C42 C43 109.9(5)
C42 C43 H40A 109.5
C42 C43 H40B 109.5
H40A C43 H40B 109.5
C42 C43 H40C 109.5
H40A C43 H40C 109.5
H40B C43 H40C 109.5
N9 C44 C45 121.0(7)
N9 C44 H31 119.5
C45 C44 H31 119.5
C46 C45 C44 119.5(6)
C46 C45 H32 120.2
C44 C45 H32 120.2
C45 C46 C47 119.5(6)
C45 C46 H33 120.2
C47 C46 H33 120.2
C46 C47 C48 119.0(7)
C46 C47 H34 120.5
C48 C47 H34 120.5
N9 C48 C47 121.4(6)
N9 C48 C42 117.2(5)
C47 C48 C42 121.2(5)
N10 C49 C50 121.5(6)
N10 C49 H38 119.3
C50 C49 H38 119.3
C51 C50 C49 119.7(6)
C51 C50 H39 120.2
C49 C50 H39 120.2
C50 C51 C52 119.1(6)
C50 C51 H40 120.4
C52 C51 H40 120.4
C51 C52 C53 120.0(6)
C51 C52 H41 120.0
C53 C52 H41 120.0
N10 C53 C52 120.4(6)
N10 C53 C54 116.1(5)
C52 C53 C54 123.5(6)
C53 C54 C36 108.4(5)
C53 C54 C60 109.2(5)
C36 C54 C60 109.0(5)
C53 C54 C55 110.2(5)
C36 C54 C55 110.0(5)
C60 C54 C55 110.1(5)
C54 C55 H37A 109.5
C54 C55 H37B 109.5
H37A C55 H37B 109.5
C54 C55 H37C 109.5
H37A C55 H37C 109.5
H37B C55 H37C 109.5
N11 C56 C57 123.6(6)
N11 C56 H42 118.2
C57 C56 H42 118.2
C56 C57 C58 119.3(6)
C56 C57 H43 120.4
C58 C57 H43 120.4
C59 C58 C57 117.4(6)
C59 C58 H44 121.3
C57 C58 H44 121.3
C60 C59 C58 121.1(6)
C60 C59 H45 119.5
C58 C59 H45 119.5
N11 C60 C59 121.7(6)
N11 C60 C54 115.9(5)
C59 C60 C54 122.5(6)
N12 C61 C62 178.5(7)
C61 C62 H62A 109.5
C61 C62 H62B 109.5
H62A C62 H62B 109.5
C61 C62 H62C 109.5
H62A C62 H62C 109.5
H62B C62 H62C 109.5
F12 C64 F14 106.9(8)
F12 C64 F13 106.3(7)
F14 C64 F13 105.1(7)
F12 C64 S2 113.6(6)
F14 C64 S2 113.2(5)
F13 C64 S2 111.1(6)
F16 C65 F15 116(3)
F16 C65 F17 108.6(18)
F15 C65 F17 107.7(12)
F16 C65 S3 113.1(11)
F15 C65 S3 106.6(12)
F17 C65 S3 104(2)
N13 C67 C68 177.3(15)
C67 C68 H68A 109.5
C67 C68 H68B 109.5
H68A C68 H68B 109.5
C67 C68 H68C 109.5
H68A C68 H68C 109.5
H68B C68 H68C 109.5
N14 C69 C70 164.4(19)
C69 C70 H60A 109.5
C69 C70 H60B 109.5
H60A C70 H60B 109.5
C69 C70 H60C 109.5
H60A C70 H60C 109.5
H60B C70 H60C 109.5
N15 C71 C72 177.0(10)
C71 C72 H10A 109.5
C71 C72 H10B 109.5
H10A C72 H10B 109.5
C71 C72 H10C 109.5
H10A C72 H10C 109.5
H10B C72 H10C 109.5
F2 B1 F4 110.2(7)
F2 B1 F1 110.2(6)
F4 B1 F1 110.5(7)
F2 B1 F3 109.1(8)
F4 B1 F3 106.9(6)
F1 B1 F3 110.0(7)
F5 B2 F8 111.5(6)
F5 B2 F7 109.0(7)
F8 B2 F7 108.6(6)
F5 B2 F6 111.0(6)
F8 B2 F6 109.8(7)
F7 B2 F6 106.8(6)
C5 N1 C1 118.3(5)
C5 N1 Co1 121.6(4)
C1 N1 Co1 120.0(4)
C8 N2 C12 117.5(6)
C8 N2 Co1 123.1(5)
C12 N2 Co1 119.4(5)
C13 N3 C17 116.9(6)
C13 N3 Co1 123.2(5)
C17 N3 Co1 120.0(5)
C18 N4 C22 117.8(6)
C18 N4 Co1 122.5(5)
C22 N4 Co1 119.6(4)
C29 N5 C25 117.2(6)
C29 N5 Co1 119.6(4)
C25 N5 Co1 123.2(5)
C30 N6 Co1 173.7(6)
C32 N7 C36 118.2(5)
C32 N7 Co2 121.4(4)
C36 N7 Co2 120.4(4)
C37 N8 C41 117.9(5)
C37 N8 Co2 123.8(4)
C41 N8 Co2 118.2(4)
C48 N9 C44 119.1(6)
C48 N9 Co2 119.1(4)
C44 N9 Co2 121.8(5)
C49 N10 C53 119.1(5)
C49 N10 Co2 120.6(4)
C53 N10 Co2 120.3(4)
C56 N11 C60 116.9(5)
C56 N11 Co2 122.3(4)
C60 N11 Co2 120.8(4)
C61 N12 Co2 166.1(5)
S4 O12 C66A 63.2(7)
O3 S1 O2 115.6(4)
O3 S1 O1 114.1(5)
O2 S1 O1 115.1(4)
O3 S1 C63 101.7(6)
O2 S1 C63 105.5(4)
O1 S1 C63 102.5(4)
O5 S2 O4 114.7(3)
O5 S2 O6 115.9(4)
O4 S2 O6 114.7(4)
O5 S2 C64 102.3(4)
O4 S2 C64 103.1(4)
O6 S2 C64 103.5(4)
O9 S3 O8 114.7(5)
O9 S3 O7 109.7(5)
O8 S3 O7 119.8(5)
O9 S3 C65 103.5(11)
O8 S3 C65 104.1(5)
O7 S3 C65 102.7(12)
O11 S4 O10 121.9(6)
O11 S4 O12 98.8(11)
O10 S4 O12 112.2(5)
O11 S4 C66A 123.9(9)
O10 S4 C66A 112.4(8)
O12 S4 C66A 71.3(11)
O11 S4 C66 113.9(11)
O10 S4 C66 106.7(6)
O12 S4 C66 101.3(10)
C66A S4 C66 30.6(8)
N6 Co1 N1 179.9(3)
N6 Co1 N3 90.7(2)
N1 Co1 N3 89.3(2)
N6 Co1 N5 89.2(2)
N1 Co1 N5 90.8(2)
N3 Co1 N5 179.3(3)
N6 Co1 N2 89.9(2)
N1 Co1 N2 90.0(2)
N3 Co1 N2 84.4(2)
N5 Co1 N2 94.9(2)
N6 Co1 N4 89.7(2)
N1 Co1 N4 90.4(2)
N3 Co1 N4 96.8(2)
N5 Co1 N4 83.8(2)
N2 Co1 N4 178.7(2)
N12 Co2 N7 174.0(2)
N12 Co2 N8 92.0(2)
N7 Co2 N8 93.0(2)
N12 Co2 N9 93.5(2)
N7 Co2 N9 90.6(2)
N8 Co2 N9 80.9(2)
N12 Co2 N11 87.6(2)
N7 Co2 N11 88.5(2)
N8 Co2 N11 95.6(2)
N9 Co2 N11 176.4(2)
N12 Co2 N10 86.6(2)
N7 Co2 N10 88.6(2)
N8 Co2 N10 177.2(2)
N9 Co2 N10 96.8(2)
N11 Co2 N10 86.7(2)
F18 C66 F19 99.5(18)
F18 C66 F20 96.7(17)
F19 C66 F20 141.3(18)
F18 C66 S4 115.8(17)
F19 C66 S4 102.1(11)
F20 C66 S4 102.0(11)
F19A C66A F18A 95.1(17)
F19A C66A F20A 88.1(18)
F18A C66A F20A 159(2)
F19A C66A S4 116(2)
F18A C66A S4 96.9(12)
F20A C66A S4 100.8(11)
F19A C66A O12 145(2)
F18A C66A O12 65.2(11)
F20A C66A O12 121.1(15)
S4 C66A O12 45.4(8)
F10 C63 F11 105.3(9)
F10 C63 F9 110.9(9)
F11 C63 F9 97.7(12)
F10 C63 S1 119.9(11)
F11 C63 S1 110.5(7)
F9 C63 S1 110.1(7)

loop_
_geom_bond_atom_site_label_1
_geom_bond_atom_site_label_2
_geom_bond_distance
C1 C2 1.362(10)
C1 N1 1.391(8)
C1 C23 1.519(9)
C2 C3 1.378(11)
C2 H2 0.9300
C3 C4 1.363(11)
C3 H3 0.9300
C4 C5 1.389(9)
C4 H4 0.9300
C5 N1 1.334(8)
C5 C6 1.520(9)
C6 C7 1.513(10)
C6 C17 1.526(11)
C6 C12 1.543(10)
C7 H7A 0.9600
C7 H7B 0.9600
C7 H7C 0.9600
C8 N2 1.330(9)
C8 C9 1.368(11)
C8 H8 0.9300
C9 C10 1.372(13)
C9 H9 0.9300
C10 C11 1.388(14)
C10 H10 0.9300
C11 C12 1.372(11)
C11 H11 0.9300
C12 N2 1.346(9)
C13 C14 1.354(11)
C13 N3 1.360(9)
C13 H13 0.9300
C14 C15 1.387(13)
C14 H14 0.9300
C15 C16 1.381(13)
C15 H15 0.9300
C16 C17 1.378(11)
C16 H16 0.9300
C17 N3 1.364(9)
C18 N4 1.335(9)
C18 C19 1.372(12)
C18 H25 0.9300
C19 C20 1.370(13)
C19 H26 0.9300
C20 C21 1.353(13)
C20 H27 0.9300
C21 C22 1.387(10)
C21 H28 0.9300
C22 N4 1.356(9)
C22 C23 1.523(10)
C23 C24 1.528(9)
C23 C29 1.537(9)
C24 H19A 0.9600
C24 H19B 0.9600
C24 H19C 0.9600
C25 N5 1.368(9)
C25 C26 1.367(10)
C25 H20 0.9300
C26 C27 1.390(11)
C26 H21 0.9300
C27 C28 1.373(12)
C27 H22 0.9300
C28 C29 1.390(10)
C28 H23 0.9300
C29 N5 1.350(9)
C30 N6 1.131(9)
C30 C31 1.463(11)
C31 H45A 0.9600
C31 H45B 0.9600
C31 H45C 0.9600
C32 N7 1.342(8)
C32 C33 1.360(9)
C32 C42 1.521(8)
C33 C34 1.399(9)
C33 H303 0.9300
C34 C35 1.388(9)
C34 H302 0.9300
C35 C36 1.385(9)
C35 H301 0.9300
C36 N7 1.368(8)
C36 C54 1.518(8)
C37 N8 1.324(8)
C37 C38 1.392(9)
C37 H402 0.9300
C38 C39 1.378(10)
C38 H403 0.9300
C39 C40 1.361(10)
C39 H404 0.9300
C40 C41 1.381(9)
C40 H405 0.9300
C41 N8 1.369(8)
C41 C42 1.532(8)
C42 C48 1.513(8)
C42 C43 1.545(8)
C43 H40A 0.9600
C43 H40B 0.9600
C43 H40C 0.9600
C44 N9 1.351(8)
C44 C45 1.433(10)
C44 H31 0.9300
C45 C46 1.357(11)
C45 H32 0.9300
C46 C47 1.387(11)
C46 H33 0.9300
C47 C48 1.421(9)
C47 H34 0.9300
C48 N9 1.349(8)
C49 N10 1.343(8)
C49 C50 1.402(9)
C49 H38 0.9300
C50 C51 1.352(10)
C50 H39 0.9300
C51 C52 1.385(10)
C51 H40 0.9300
C52 C53 1.389(9)
C52 H41 0.9300
C53 N10 1.365(8)
C53 C54 1.513(8)
C54 C60 1.535(9)
C54 C55 1.545(8)
C55 H37A 0.9600
C55 H37B 0.9600
C55 H37C 0.9600
C56 N11 1.353(8)
C56 C57 1.359(9)
C56 H42 0.9300
C57 C58 1.388(10)
C57 H43 0.9300
C58 C59 1.379(10)
C58 H44 0.9300
C59 C60 1.365(9)
C59 H45 0.9300
C60 N11 1.357(8)
C61 N12 1.135(9)
C61 C62 1.450(10)
C62 H62A 0.9600
C62 H62B 0.9600
C62 H62C 0.9600
C64 F12 1.320(10)
C64 F14 1.340(9)
C64 F13 1.346(10)
C64 S2 1.794(8)
C65 F16 1.283(15)
C65 F15 1.36(3)
C65 F17 1.43(3)
C65 S3 1.803(16)
C67 N13 1.214(17)
C67 C68 1.55(2)
C68 H68A 0.9600
C68 H68B 0.9600
C68 H68C 0.9600
C69 N14 1.190(10)
C69 C70 1.369(9)
C70 H60A 0.9600
C70 H60B 0.9600
C70 H60C 0.9600
C71 N15 1.148(12)
C71 C72 1.433(14)
C72 H10A 0.9600
C72 H10B 0.9600
C72 H10C 0.9600
B1 F2 1.351(10)
B1 F4 1.358(10)
B1 F1 1.372(9)
B1 F3 1.377(10)
B2 F5 1.342(10)
B2 F8 1.379(10)
B2 F7 1.402(9)
B2 F6 1.408(9)
N1 Co1 1.939(5)
N2 Co1 1.974(6)
N3 Co1 1.974(6)
N4 Co1 1.990(6)
N5 Co1 1.974(5)
N6 Co1 1.923(6)
N7 Co2 1.939(5)
N8 Co2 1.974(5)
N9 Co2 1.975(5)
N10 Co2 1.987(5)
N11 Co2 1.976(5)
N12 Co2 1.920(6)
O1 S1 1.390(6)
O2 S1 1.368(6)
O3 S1 1.358(7)
O4 S2 1.449(5)
O5 S2 1.438(6)
O6 S2 1.450(6)
O7 S3 1.454(8)
O8 S3 1.439(6)
O9 S3 1.422(8)
O10 S4 1.433(6)
O11 S4 1.255(12)
O12 S4 1.440(12)
O12 C66A 1.91(3)
F9 C63 1.413(13)
F10 C63 1.215(12)
F11 C63 1.408(12)
S1 C63 1.726(9)
S4 C66A 1.80(2)
S4 C66 1.713(19)
F18 C66 1.316(18)
F19 C66 1.435(18)
F20 C66 1.513(14)
C66A F19A 1.354(19)
C66A F18A 1.404(16)
C66A F20A 1.505(17)
